data_7701074
loop_
_publ_author_name
'Wang, Weiran'
'Guo, Hongyu'
'Jones, Richard A.'

_publ_section_title
;
 Synthesis and electropolymerization of N-heterocyclic carbene complexes
 of Pd(ii) and Pt(ii) from an emissive imidazolium salt with a
 terthiophene backbone.
;
_journal_issue 38
_journal_name_full 'Dalton transactions (Cambridge, England : 2003)'
_journal_page_first 14440
_journal_page_last 14449
_journal_paper_doi 10.1039/c9dt03363g
_journal_volume 48
_journal_year 2019
_chemical_formula_moiety 'C20 H17 I2 N3 Pt S3'
_chemical_formula_sum 'C20 H17 I2 N3 Pt S3'
_chemical_formula_weight 844.43
_space_group_crystal_system monoclinic
_space_group_IT_number 14
_space_group_name_Hall '-P 2ybc'
_space_group_name_H-M_alt 'P 1 21/c 1'
_symmetry_space_group_name_Hall '-P 2ybc'
_symmetry_space_group_name_H-M 'P 1 21/c 1'
_atom_sites_solution_hydrogens geom
_audit_creation_date 2019-02-11
_audit_creation_method
;
Olex2 1.2
(compiled 2018.05.29 svn.r3508 for OlexSys, GUI svn.r5506)
;
_audit_update_record
;
2019-08-14 deposited with the CCDC.    2019-09-06 downloaded from the CCDC.
;
_cell_angle_alpha 90
_cell_angle_beta 99.221(6)
_cell_angle_gamma 90
_cell_formula_units_Z 8
_cell_length_a 21.932(3)
_cell_length_b 11.3524(13)
_cell_length_c 19.528(2)
_cell_measurement_reflns_used 9850
_cell_measurement_temperature 100
_cell_measurement_theta_max 30.60
_cell_measurement_theta_min 2.21
_cell_volume 4799.3(10)
_computing_molecular_graphics 'Olex2 (Dolomanov et al., 2009)'
_computing_publication_material 'Olex2 (Dolomanov et al., 2009)'
_computing_structure_refinement 'ShelXL (Sheldrick, 2015)'
_diffrn_ambient_temperature 100
_diffrn_measured_fraction_theta_full 0.999
_diffrn_measured_fraction_theta_max 0.999
_diffrn_measurement_device_type 'Nonius Kappa CCD diffractometer using a Bruker AXS Apex II detector'
_diffrn_measurement_method '\f and \w scans'
_diffrn_radiation_type MoK\a
_diffrn_radiation_wavelength 0.71073
_diffrn_reflns_av_R_equivalents 0.0525
_diffrn_reflns_av_unetI/netI 0.0343
_diffrn_reflns_Laue_measured_fraction_full 0.999
_diffrn_reflns_Laue_measured_fraction_max 0.999
_diffrn_reflns_limit_h_max 28
_diffrn_reflns_limit_h_min -28
_diffrn_reflns_limit_k_max 14
_diffrn_reflns_limit_k_min -14
_diffrn_reflns_limit_l_max 25
_diffrn_reflns_limit_l_min -25
_diffrn_reflns_number 69261
_diffrn_reflns_point_group_measured_fraction_full 0.999
_diffrn_reflns_point_group_measured_fraction_max 0.999
_diffrn_reflns_theta_full 25.242
_diffrn_reflns_theta_max 27.485
_diffrn_reflns_theta_min 0.941
_diffrn_standards_number 0
_exptl_absorpt_coefficient_mu 8.694
_exptl_absorpt_correction_T_max 1.00
_exptl_absorpt_correction_T_min 0.562
_exptl_absorpt_correction_type numerical
_exptl_absorpt_process_details
;
SADABS-2014/5 (Bruker,2014/5) was used for absorption correction.
wR2(int) was 0.1741 before and 0.0743 after correction.
The Ratio of minimum to maximum transmission is 0.5542.
The \l/2 correction factor is 0.00150.
;
_exptl_crystal_colour yellow
_exptl_crystal_colour_primary yellow
_exptl_crystal_density_diffrn 2.337
_exptl_crystal_description prism
_exptl_crystal_F_000 3120
_exptl_crystal_preparation 'Vapor diffusion of diethyl ether in a methylene chloride solution.'
_exptl_crystal_size_max 0.237
_exptl_crystal_size_mid 0.2
_exptl_crystal_size_min 0.173
_refine_diff_density_max 1.738
_refine_diff_density_min -1.258
_refine_diff_density_rms 0.153
_refine_ls_extinction_method none
_refine_ls_goodness_of_fit_ref 1.057
_refine_ls_hydrogen_treatment constr
_refine_ls_matrix_type full
_refine_ls_number_parameters 580
_refine_ls_number_reflns 11000
_refine_ls_number_restraints 407
_refine_ls_restrained_S_all 1.045
_refine_ls_R_factor_all 0.0344
_refine_ls_R_factor_gt 0.0270
_refine_ls_shift/su_max 0.003
_refine_ls_shift/su_mean 0.000
_refine_ls_structure_factor_coef Fsqd
_refine_ls_weighting_details 'w=1/[\s^2^(Fo^2^)+(0.0167P)^2^+20.0556P] where P=(Fo^2^+2Fc^2^)/3'
_refine_ls_weighting_scheme calc
_refine_ls_wR_factor_gt 0.0590
_refine_ls_wR_factor_ref 0.0612
_reflns_Friedel_coverage 0.000
_reflns_number_gt 9578
_reflns_number_total 11000
_reflns_threshold_expression 'I > 2\s(I)'
_cod_data_source_file c9dt03363g2.cif
_cod_data_source_block Pt(TThIMe)(pyridine)I2
_cod_depositor_comments 'Adding full bibliography for 7701073--7701076.cif.'
_cod_original_cell_volume 4799.2(10)
_cod_database_code 7701074
_shelx_shelxl_version_number 2018/1
_shelx_space_group_comment
;
The symmetry employed for this shelxl refinement is uniquely defined
by the following loop, which should always be used as a source of
symmetry information in preference to the above space-group names.
They are only intended as comments.
;
_shelx_estimated_absorpt_t_max 0.315
_shelx_estimated_absorpt_t_min 0.232
_olex2_refinement_description
;
1. Fixed Uiso
 At 1.2 times of:
  All C(H) groups
 At 1.5 times of:
  All C(H,H,H) groups
2. Restrained distances
 C3-C4 \\sim C3A-C4
 with sigma of 0.02
 S1-C4 \\sim S1A-C4
 with sigma of 0.02
 S3-C9 \\sim S3A-C9
 with sigma of 0.02
 S3-C12 \\sim S3A-C12A
 with sigma of 0.02
 C10-C11 \\sim C10A-C11A
 with sigma of 0.02
 C10-C9 \\sim C10A-C9
 with sigma of 0.02
 C11-C12 \\sim C11A-C12A
 with sigma of 0.02
 S3-C11 \\sim S3A-C11A
 with sigma of 0.04
 C10-C12 \\sim C10A-C12A
 with sigma of 0.04
 C11-C9 \\sim C11A-C9
 with sigma of 0.04
 C9-C12 \\sim C9-C12A
 with sigma of 0.04
 C2-C1 \\sim C2A-C1A
 with sigma of 0.02
 C4-C2 \\sim C4-C2A
 with sigma of 0.04
 C4-C1 \\sim C4-C1A
 with sigma of 0.04
 C3-C2 \\sim C3A-C2A
 with sigma of 0.02
 C3-C1 \\sim C3A-C1A
 with sigma of 0.04
 S1-C1 \\sim S1A-C1A
 with sigma of 0.02
 S1-C2 \\sim S1A-C2A
 with sigma of 0.04
 S4-C24 \\sim S4A-C24
 with sigma of 0.02
 S4-C21 \\sim S4A-C21A
 with sigma of 0.02
 C23-C24 \\sim C23A-C24
 with sigma of 0.02
 C23-C22 \\sim C23A-C22A
 with sigma of 0.02
 C21-C22 \\sim C21A-C22A
 with sigma of 0.02
 S4-C22 \\sim S4A-C22A
 with sigma of 0.04
 C23-C21 \\sim C23A-C21A
 with sigma of 0.04
 C24-C21 \\sim C24-C21A
 with sigma of 0.04
 C24-C22 \\sim C24-C22A
 with sigma of 0.04
 Pt2-I3 \\sim Pt2-I3A
 with sigma of 0.02
 Pt2-I4 \\sim Pt2-I4A
 with sigma of 0.02
 Pt1-I2 \\sim Pt1-I2A
 with sigma of 0.02
 Pt1-I1 \\sim Pt1-I1A
 with sigma of 0.02
3. Restrained planarity
 C9, C10, C11, C12, S3
 with sigma of 0.1
 C9, C10A, C11A, C12A, S3A
 with sigma of 0.1
 C24, C23, C22, C21, S4
 with sigma of 0.1
 C4, C3A, C2A, C1A, S1A
 with sigma of 0.1
 C4, C3, C2, C1, S1
 with sigma of 0.1
 C24, C23A, C22A, C21A, S4A
 with sigma of 0.1
4. Uiso/Uaniso restraints and constraints
C9 \\sim C10 \\sim C11 \\sim C12 \\sim S3: within 2A with sigma of 0.01 and
sigma for terminal atoms of 0.02
C9 \\sim C10A \\sim C11A \\sim C12A \\sim S3A: within 2A with sigma of 0.01 and
sigma for terminal atoms of 0.02
C24 \\sim C23 \\sim C22 \\sim C21 \\sim S4: within 2A with sigma of 0.01 and
sigma for terminal atoms of 0.02
C4 \\sim C3 \\sim C2 \\sim C1 \\sim S1: within 2A with sigma of 0.01 and sigma
for terminal atoms of 0.02
C4 \\sim C3A \\sim C2A \\sim C1A \\sim S1A: within 2A with sigma of 0.01 and
sigma for terminal atoms of 0.02
C24 \\sim C23A \\sim C22A \\sim C21A \\sim S4A: within 2A with sigma of 0.01
and sigma for terminal atoms of 0.02
I3A \\sim Pt2: within 2A with sigma of 0.01 and sigma for terminal atoms of 0.02
I4A \\sim Pt2: within 2A with sigma of 0.01 and sigma for terminal atoms of 0.02
I3 \\sim Pt2: within 2A with sigma of 0.01 and sigma for terminal atoms of 0.02
I4 \\sim Pt2: within 2A with sigma of 0.01 and sigma for terminal atoms of 0.02
I1A \\sim Pt1: within 2A with sigma of 0.01 and sigma for terminal atoms of 0.02
I2A \\sim Pt1: within 2A with sigma of 0.01 and sigma for terminal atoms of 0.02
I1 \\sim Pt1: within 2A with sigma of 0.01 and sigma for terminal atoms of 0.02
I2 \\sim Pt1: within 2A with sigma of 0.01 and sigma for terminal atoms of 0.02
Uanis(S1A) = Uanis(S1)
Uanis(C3A) = Uanis(C3)
Uanis(S3A) = Uanis(S3)
Uanis(C10) = Uanis(C10A)
Uanis(C12A) = Uanis(C12)
Uanis(C11) = Uanis(C11A)
Uanis(C2A) = Uanis(C2)
Uanis(C1A) = Uanis(C1)
Uanis(S4A) = Uanis(S4)
Uanis(C23) = Uanis(C23A)
Uanis(C22) = Uanis(C22A)
Uanis(C21A) = Uanis(C21)
Uanis(I3) = Uanis(I3A)
Uanis(I4A) = Uanis(I4)
Uanis(I1A) = Uanis(I1)
Uanis(I2) = Uanis(I2A)
5. Rigid body (RIGU) restrains
 C4, C3, C2, C1, S1
 with sigma for 1-2 distances of 0.004 and sigma for 1-3 distances of 0.004
 C9, S3, C12, C11, C10
 with sigma for 1-2 distances of 0.004 and sigma for 1-3 distances of 0.004
 C3A, C4, S1A, C1A, C2A, S3A, C9, C10A, C11A, C12A
 with sigma for 1-2 distances of 0.004 and sigma for 1-3 distances of 0.004
 C24, C23, C22, C21, S4
 with sigma for 1-2 distances of 0.004 and sigma for 1-3 distances of 0.004
 C24, S4A, C21A, C22A, C23A
 with sigma for 1-2 distances of 0.004 and sigma for 1-3 distances of 0.004
 Pt2, I3, I4
 with sigma for 1-2 distances of 0.004 and sigma for 1-3 distances of 0.004
 Pt2, I3A, I4A
 with sigma for 1-2 distances of 0.004 and sigma for 1-3 distances of 0.004
 I1A, Pt1, I2A
 with sigma for 1-2 distances of 0.004 and sigma for 1-3 distances of 0.004
 I1, Pt1, I2
 with sigma for 1-2 distances of 0.004 and sigma for 1-3 distances of 0.004
6. Others
 Sof(S1A)=Sof(C3A)=Sof(H3A)=Sof(C2A)=Sof(H2A)=Sof(C1A)=Sof(H1A)=1-FVAR(1)
 Sof(S1)=Sof(C3)=Sof(H3)=Sof(C2)=Sof(H2)=Sof(C1)=Sof(H1)=FVAR(1)
 Sof(S3A)=Sof(C10A)=Sof(H10A)=Sof(C11A)=Sof(H11A)=Sof(C12A)=Sof(H12A)=1-FVAR(2)
 Sof(S3)=Sof(C10)=Sof(H10)=Sof(C11)=Sof(H11)=Sof(C12)=Sof(H12)=FVAR(2)
 Sof(C23A)=Sof(H23A)=Sof(C22A)=Sof(H22A)=Sof(C21A)=Sof(H21A)=Sof(S4A)=1-FVAR(3)
 Sof(S4)=Sof(C23)=Sof(H23)=Sof(C21)=Sof(H21)=Sof(C22)=Sof(H22)=FVAR(3)
 Sof(I4A)=Sof(I3A)=1-FVAR(4)
 Sof(I3)=Sof(I4)=FVAR(4)
 Sof(I1A)=Sof(I2A)=1-FVAR(5)
 Sof(I2)=Sof(I1)=FVAR(5)
7.a Aromatic/amide H refined with riding coordinates:
 C3(H3), C23(H23), C10(H10), C36(H36), C20(H20), C40(H40), C16(H16), C30(H30),
 C11(H11), C31(H31), C39(H39), C12(H12), C19(H19), C32(H32), C37(H37), C2(H2),
 C17(H17), C1(H1), C21(H21), C38(H38), C18(H18), C22(H22), C3A(H3A), C2A(H2A),
 C1A(H1A), C10A(H10A), C11A(H11A), C12A(H12A), C23A(H23A), C22A(H22A),
 C21A(H21A)
7.b Idealised Me refined as rotating group:
 C33(H33A,H33B,H33C), C13(H13A,H13B,H13C), C15(H15A,H15B,H15C), C35(H35A,H35B,
 H35C)
;
_olex2_submission_special_instructions 'No special instructions were received'

loop_
_space_group_symop_operation_xyz
'x, y, z'
'-x, y+1/2, -z+1/2'
'-x, -y, -z'
'x, -y-1/2, z-1/2'

loop_
_atom_site_label
_atom_site_type_symbol
_atom_site_fract_x
_atom_site_fract_y
_atom_site_fract_z
_atom_site_U_iso_or_equiv
_atom_site_adp_type
_atom_site_occupancy
_atom_site_site_symmetry_order
_atom_site_calc_flag
_atom_site_refinement_flags_posn
_atom_site_refinement_flags_adp
_atom_site_refinement_flags_occupancy
_atom_site_disorder_assembly
_atom_site_disorder_group
Pt1 Pt 0.90637(2) 0.52697(2) 0.19002(2) 0.01142(4) Uani 1 1 d D U . . .
Pt2 Pt 0.59277(2) 0.52115(2) 0.32360(2) 0.01324(5) Uani 1 1 d D U . . .
I2 I 1.00200(2) 0.66602(4) 0.20943(3) 0.01528(10) Uani 0.9344(13) 1 d D U P A 1
I3 I 0.70684(2) 0.46510(4) 0.36893(3) 0.02174(11) Uani 0.9416(13) 1 d D U P B 1
I4 I 0.48343(2) 0.60476(5) 0.27867(2) 0.02743(11) Uani 0.9416(13) 1 d D U P B 1
I1 I 0.80566(2) 0.40496(4) 0.17333(3) 0.02393(12) Uani 0.9344(13) 1 d D U P A 1
S5 S 0.67094(5) 0.73521(10) 0.04206(6) 0.0181(2) Uani 1 1 d . . . . .
S2 S 0.82650(5) 0.76600(10) 0.46402(6) 0.0154(2) Uani 1 1 d . . . . .
S3 S 0.86048(8) 0.40536(12) 0.50818(9) 0.0210(4) Uani 0.865(5) 1 d D U P C 1
S6 S 0.59353(6) 0.52004(14) -0.06774(7) 0.0336(3) Uani 1 1 d . . . . .
S1 S 0.75378(9) 1.01101(18) 0.39918(12) 0.0214(5) Uani 0.725(5) 1 d D U P D 1
S4 S 0.74206(8) 0.97402(16) 0.08456(10) 0.0208(4) Uani 0.738(4) 1 d D U P E 1
C3 C 0.8319(5) 1.0124(8) 0.3168(5) 0.0192(16) Uani 0.725(5) 1 d D U P D 1
H3 H 0.860804 0.987444 0.289920 0.023 Uiso 0.725(5) 1 calc R . P D 1
N6 N 0.56127(16) 0.4394(3) 0.40714(19) 0.0136(7) Uani 1 1 d . . . . .
N3 N 0.93577(17) 0.4475(3) 0.10531(18) 0.0139(7) Uani 1 1 d . . . . .
N1 N 0.85153(16) 0.7020(3) 0.27401(18) 0.0132(7) Uani 1 1 d . . . . .
C23 C 0.6744(4) 1.0016(7) 0.1776(5) 0.0248(15) Uani 0.738(4) 1 d D U P E 1
H23 H 0.647070 0.986773 0.208438 0.030 Uiso 0.738(4) 1 calc R . P E 1
N2 N 0.88724(16) 0.5483(3) 0.33566(19) 0.0130(7) Uani 1 1 d . . . . .
N4 N 0.64233(17) 0.6968(3) 0.23364(19) 0.0151(8) Uani 1 1 d . . . . .
C10 C 0.9080(4) 0.5779(9) 0.5724(4) 0.0238(15) Uani 0.865(5) 1 d D U P C 1
H10 H 0.922445 0.653936 0.582450 0.029 Uiso 0.865(5) 1 calc R . P C 1
N5 N 0.61660(18) 0.5299(3) 0.1803(2) 0.0172(8) Uani 1 1 d . . . . .
C14 C 0.87927(19) 0.5962(4) 0.2714(2) 0.0140(9) Uani 1 1 d . . . . .
C36 C 0.5855(2) 0.4628(4) 0.4737(2) 0.0159(9) Uani 1 1 d . . . . .
H36 H 0.617013 0.518277 0.482870 0.019 Uiso 1 1 calc R . . . .
C33 C 0.6524(2) 0.7835(4) 0.2902(2) 0.0219(10) Uani 1 1 d . . . . .
H33A H 0.619570 0.840266 0.283808 0.033 Uiso 1 1 calc GR . . . .
H33B H 0.691136 0.822762 0.289837 0.033 Uiso 1 1 calc GR . . . .
H33C H 0.653157 0.744038 0.333772 0.033 Uiso 1 1 calc GR . . . .
C20 C 0.9891(2) 0.3866(4) 0.1130(2) 0.0184(9) Uani 1 1 d . . . . .
H20 H 1.012817 0.382272 0.156844 0.022 Uiso 1 1 calc R . . . .
C34 C 0.61962(19) 0.5872(4) 0.2418(2) 0.0150(9) Uani 1 1 d . . . . .
C40 C 0.5162(2) 0.3586(4) 0.3951(2) 0.0185(9) Uani 1 1 d . . . . .
H40 H 0.499046 0.341887 0.349419 0.022 Uiso 1 1 calc R . . . .
C16 C 0.9022(2) 0.4515(4) 0.0415(2) 0.0200(10) Uani 1 1 d . . . . .
H16 H 0.864875 0.491979 0.035161 0.024 Uiso 1 1 calc R . . . .
C5 C 0.82200(19) 0.8147(4) 0.3788(2) 0.0130(8) Uani 1 1 d . . . . .
C30 C 0.6615(2) 0.3924(4) 0.0193(2) 0.0172(9) Uani 1 1 d . . . . .
H30 H 0.685754 0.364941 0.059544 0.021 Uiso 1 1 calc R . . . .
C13 C 0.8308(2) 0.7741(4) 0.2132(2) 0.0206(10) Uani 1 1 d . . . . .
H13A H 0.864258 0.823039 0.203807 0.031 Uiso 1 1 calc GR . . . .
H13B H 0.797024 0.822820 0.221528 0.031 Uiso 1 1 calc GR . . . .
H13C H 0.817603 0.724087 0.173951 0.031 Uiso 1 1 calc GR . . . .
C25 C 0.6721(2) 0.7965(4) 0.1240(2) 0.0167(9) Uani 1 1 d . . . . .
C8 C 0.85903(19) 0.6299(4) 0.4495(2) 0.0147(9) Uani 1 1 d . . . . .
C4 C 0.80655(19) 0.9361(4) 0.3609(2) 0.0160(8) Uani 1 1 d D U . . .
C6 C 0.84230(19) 0.7244(4) 0.3417(2) 0.0118(8) Uani 1 1 d . . . . .
C26 C 0.65273(19) 0.7119(4) 0.1658(2) 0.0145(9) Uani 1 1 d . . . . .
C11 C 0.9177(3) 0.4927(5) 0.6217(3) 0.0250(12) Uani 0.865(5) 1 d D U P C 1
H11 H 0.936801 0.503505 0.667326 0.030 Uiso 0.865(5) 1 calc R . P C 1
C31 C 0.6472(2) 0.3243(5) -0.0403(3) 0.0297(12) Uani 1 1 d . . . . .
H31 H 0.661311 0.247651 -0.044034 0.036 Uiso 1 1 calc R . . . .
C9 C 0.8771(2) 0.5517(4) 0.5086(2) 0.0203(9) Uani 1 1 d D U . . .
C24 C 0.69162(19) 0.9179(4) 0.1347(2) 0.0164(8) Uani 1 1 d D U . . .
C15 C 0.9160(2) 0.4342(4) 0.3544(2) 0.0176(9) Uani 1 1 d . . . . .
H15A H 0.885011 0.378815 0.362710 0.026 Uiso 1 1 calc GR . . . .
H15B H 0.946139 0.442613 0.395549 0.026 Uiso 1 1 calc GR . . . .
H15C H 0.935925 0.406369 0.317079 0.026 Uiso 1 1 calc GR . . . .
C39 C 0.4946(2) 0.2995(4) 0.4477(2) 0.0196(10) Uani 1 1 d . . . . .
H39 H 0.463713 0.243208 0.437310 0.024 Uiso 1 1 calc R . . . .
C29 C 0.6368(2) 0.5030(4) 0.0136(2) 0.0203(10) Uani 1 1 d . . . . .
C12 C 0.8952(3) 0.3894(5) 0.5935(3) 0.0229(12) Uani 0.865(5) 1 d D U P C 1
H12 H 0.898135 0.318185 0.617378 0.027 Uiso 0.865(5) 1 calc R . P C 1
C19 C 1.0098(2) 0.3306(4) 0.0591(2) 0.0207(10) Uani 1 1 d . . . . .
H19 H 1.046759 0.288823 0.066626 0.025 Uiso 1 1 calc R . . . .
C32 C 0.6115(3) 0.3800(5) -0.0913(3) 0.0360(14) Uani 1 1 d . . . . .
H32 H 0.597746 0.347158 -0.134642 0.043 Uiso 1 1 calc R . . . .
C37 C 0.5651(2) 0.4070(4) 0.5285(2) 0.0202(10) Uani 1 1 d . . . . .
H37 H 0.582300 0.425224 0.573959 0.024 Uiso 1 1 calc R . . . .
C27 C 0.6369(2) 0.6039(4) 0.1319(2) 0.0161(9) Uani 1 1 d . . . . .
C7 C 0.86332(18) 0.6242(4) 0.3809(2) 0.0118(8) Uani 1 1 d . . . . .
C2 C 0.8115(4) 1.1259(8) 0.3158(6) 0.0211(14) Uani 0.725(5) 1 d D U P D 1
H2 H 0.825613 1.185959 0.289952 0.025 Uiso 0.725(5) 1 calc R . P D 1
C35 C 0.5921(2) 0.4115(4) 0.1663(3) 0.0234(10) Uani 1 1 d . . . . .
H35A H 0.625009 0.359217 0.159525 0.035 Uiso 1 1 calc GR . . . .
H35B H 0.561494 0.412545 0.125164 0.035 Uiso 1 1 calc GR . . . .
H35C H 0.573606 0.384797 0.204830 0.035 Uiso 1 1 calc GR . . . .
C28 C 0.6439(2) 0.5985(4) 0.0636(2) 0.0177(9) Uani 1 1 d . . . . .
C17 C 0.9209(2) 0.3979(4) -0.0150(2) 0.0241(11) Uani 1 1 d . . . . .
H17 H 0.896706 0.403219 -0.058589 0.029 Uiso 1 1 calc R . . . .
C1 C 0.7683(5) 1.1401(8) 0.3567(5) 0.0234(15) Uani 0.725(5) 1 d D U P D 1
H1 H 0.748435 1.211159 0.361777 0.028 Uiso 0.725(5) 1 calc R . P D 1
C21 C 0.7381(6) 1.1100(8) 0.1215(5) 0.0241(14) Uani 0.738(4) 1 d D U P E 1
H21 H 0.758928 1.175929 0.108889 0.029 Uiso 0.738(4) 1 calc R . P E 1
C38 C 0.5185(2) 0.3235(4) 0.5152(2) 0.0217(10) Uani 1 1 d . . . . .
H38 H 0.503954 0.284752 0.551337 0.026 Uiso 1 1 calc R . . . .
C18 C 0.9758(2) 0.3365(4) -0.0062(2) 0.0220(10) Uani 1 1 d . . . . .
H18 H 0.989425 0.299909 -0.043558 0.026 Uiso 1 1 calc R . . . .
C22 C 0.7012(4) 1.1114(8) 0.1714(6) 0.0242(14) Uani 0.738(4) 1 d D U P E 1
H22 H 0.694825 1.177084 0.197850 0.029 Uiso 0.738(4) 1 calc R . P E 1
S1A S 0.8423(3) 1.0113(6) 0.3063(4) 0.0214(5) Uani 0.275(5) 1 d D U P D 2
C3A C 0.7663(10) 1.0087(18) 0.3909(12) 0.0192(16) Uani 0.275(5) 1 d D U P D 2
H3A H 0.742524 0.981023 0.422939 0.023 Uiso 0.275(5) 1 calc R . P D 2
C2A C 0.7648(12) 1.1230(19) 0.3694(13) 0.0211(14) Uani 0.275(5) 1 d D U P D 2
H2A H 0.740696 1.181562 0.384893 0.025 Uiso 0.275(5) 1 calc R . P D 2
C1A C 0.8030(13) 1.1397(19) 0.3224(16) 0.0234(15) Uani 0.275(5) 1 d D U P D 2
H1A H 0.807779 1.211529 0.300987 0.028 Uiso 0.275(5) 1 calc R . P D 2
S3A S 0.9116(9) 0.5998(11) 0.5794(8) 0.0210(4) Uani 0.135(5) 1 d D U P C 2
C10A C 0.8637(16) 0.434(2) 0.5076(19) 0.0238(15) Uani 0.135(5) 1 d D U P C 2
H10A H 0.843181 0.396791 0.468194 0.029 Uiso 0.135(5) 1 calc R . P C 2
C11A C 0.8824(18) 0.376(2) 0.5681(17) 0.0250(12) Uani 0.135(5) 1 d D U P C 2
H11A H 0.876429 0.296549 0.576578 0.030 Uiso 0.135(5) 1 calc R . P C 2
C12A C 0.912(2) 0.457(2) 0.6140(16) 0.0229(12) Uani 0.135(5) 1 d D U P C 2
H12A H 0.929961 0.437531 0.659010 0.027 Uiso 0.135(5) 1 calc R . P C 2
C23A C 0.7257(10) 0.9840(18) 0.0944(12) 0.0248(15) Uani 0.262(4) 1 d D U P E 2
H23A H 0.740344 0.949993 0.056867 0.030 Uiso 0.262(4) 1 calc R . P E 2
C22A C 0.7375(15) 1.101(2) 0.1108(14) 0.0242(14) Uani 0.262(4) 1 d D U P E 2
H22A H 0.759782 1.152413 0.087413 0.029 Uiso 0.262(4) 1 calc R . P E 2
C21A C 0.7108(14) 1.1271(19) 0.1673(16) 0.0241(14) Uani 0.262(4) 1 d D U P E 2
H21A H 0.711503 1.202276 0.186422 0.029 Uiso 0.262(4) 1 calc R . P E 2
S4A S 0.6760(3) 1.0091(5) 0.2001(3) 0.0208(4) Uani 0.262(4) 1 d D U P E 2
I4A I 0.4971(3) 0.6533(8) 0.2914(4) 0.02743(11) Uani 0.0584(13) 1 d D U P B 2
I3A I 0.6983(3) 0.4234(7) 0.3413(4) 0.02174(11) Uani 0.0584(13) 1 d D U P B 2
I1A I 0.7963(2) 0.4429(6) 0.1424(4) 0.02393(12) Uani 0.0656(13) 1 d D U P A 2
I2A I 1.0096(4) 0.6390(8) 0.2123(6) 0.01528(10) Uani 0.0656(13) 1 d D U P A 2

loop_
_atom_site_aniso_label
_atom_site_aniso_U_11
_atom_site_aniso_U_22
_atom_site_aniso_U_33
_atom_site_aniso_U_23
_atom_site_aniso_U_13
_atom_site_aniso_U_12
Pt1 0.01244(8) 0.00928(8) 0.01254(8) -0.00186(6) 0.00204(6) 0.00042(6)
Pt2 0.01340(8) 0.01317(9) 0.01355(8) 0.00193(6) 0.00335(6) -0.00049(6)
I2 0.0164(2) 0.0150(3) 0.01419(15) 0.0004(2) 0.00168(14) -0.00408(17)
I3 0.01356(15) 0.0229(2) 0.0292(2) 0.00921(19) 0.00493(14) 0.00201(14)
I4 0.01656(18) 0.0446(3) 0.02132(19) 0.01506(18) 0.00348(14) 0.00791(18)
I1 0.02101(17) 0.0249(2) 0.0265(3) -0.00859(19) 0.00583(16) -0.01160(14)
S5 0.0196(5) 0.0189(6) 0.0172(5) 0.0039(4) 0.0069(4) 0.0018(4)
S2 0.0190(5) 0.0130(5) 0.0158(5) -0.0005(4) 0.0071(4) 0.0021(4)
S3 0.0312(8) 0.0108(7) 0.0225(7) 0.0033(6) 0.0093(6) 0.0012(6)
S6 0.0279(7) 0.0504(9) 0.0206(6) 0.0054(6) -0.0013(5) -0.0024(6)
S1 0.0217(10) 0.0144(8) 0.0301(10) -0.0035(7) 0.0104(7) 0.0056(7)
S4 0.0198(8) 0.0177(8) 0.0258(9) 0.0058(6) 0.0064(7) -0.0046(6)
C3 0.020(4) 0.015(3) 0.022(3) -0.005(2) 0.002(3) 0.001(2)
N6 0.0140(17) 0.0121(18) 0.0147(18) 0.0000(14) 0.0021(14) 0.0013(14)
N3 0.0200(19) 0.0114(18) 0.0096(17) 0.0003(14) 0.0001(14) -0.0015(14)
N1 0.0164(18) 0.0090(17) 0.0138(18) -0.0017(14) 0.0008(14) 0.0025(14)
C23 0.029(3) 0.021(3) 0.027(3) 0.010(2) 0.010(3) 0.006(2)
N2 0.0142(17) 0.0094(17) 0.0162(18) -0.0034(14) 0.0048(14) 0.0023(14)
N4 0.0191(19) 0.0122(18) 0.0147(18) 0.0011(14) 0.0041(15) -0.0037(15)
C10 0.025(3) 0.029(3) 0.017(3) -0.002(2) 0.001(2) -0.003(3)
N5 0.0223(19) 0.0134(19) 0.0165(19) -0.0010(15) 0.0054(15) -0.0032(15)
C14 0.0117(19) 0.013(2) 0.019(2) -0.0037(17) 0.0079(17) 0.0002(16)
C36 0.015(2) 0.013(2) 0.018(2) 0.0016(17) 0.0001(17) -0.0001(17)
C33 0.034(3) 0.014(2) 0.017(2) 0.0012(18) 0.004(2) -0.007(2)
C20 0.017(2) 0.021(2) 0.016(2) 0.0005(18) 0.0007(18) 0.0012(18)
C34 0.013(2) 0.017(2) 0.016(2) 0.0015(17) 0.0055(17) 0.0001(17)
C40 0.017(2) 0.024(2) 0.013(2) 0.0000(18) -0.0005(17) -0.0028(19)
C16 0.028(2) 0.012(2) 0.019(2) -0.0009(17) -0.0020(19) 0.0054(18)
C5 0.0120(19) 0.011(2) 0.016(2) 0.0021(16) 0.0035(16) 0.0004(16)
C30 0.024(2) 0.013(2) 0.017(2) -0.0030(17) 0.0109(18) -0.0031(18)
C13 0.027(2) 0.019(2) 0.014(2) 0.0013(18) -0.0008(19) 0.0096(19)
C25 0.015(2) 0.017(2) 0.018(2) 0.0021(18) 0.0048(17) 0.0020(17)
C8 0.014(2) 0.014(2) 0.017(2) 0.0035(17) 0.0068(17) 0.0032(17)
C4 0.0171(19) 0.0134(19) 0.016(2) -0.0029(16) -0.0003(16) 0.0023(16)
C6 0.0117(19) 0.011(2) 0.013(2) -0.0004(16) 0.0025(16) 0.0003(16)
C26 0.012(2) 0.016(2) 0.015(2) 0.0026(17) 0.0025(16) 0.0008(17)
C11 0.025(3) 0.026(3) 0.023(2) 0.006(2) 0.003(2) 0.002(2)
C31 0.036(3) 0.029(3) 0.027(3) -0.002(2) 0.015(2) -0.011(2)
C9 0.020(2) 0.022(2) 0.021(2) 0.0051(17) 0.0083(17) 0.0059(17)
C24 0.0136(19) 0.018(2) 0.018(2) 0.0066(16) 0.0040(16) 0.0007(16)
C15 0.022(2) 0.012(2) 0.020(2) 0.0030(18) 0.0067(18) 0.0104(18)
C39 0.015(2) 0.018(2) 0.027(3) 0.0007(19) 0.0062(19) -0.0021(18)
C29 0.017(2) 0.027(3) 0.018(2) -0.0004(19) 0.0057(18) -0.0024(19)
C12 0.026(3) 0.023(3) 0.019(2) 0.010(2) 0.005(2) 0.008(2)
C19 0.018(2) 0.023(2) 0.022(2) -0.0020(19) 0.0076(19) 0.0050(19)
C32 0.036(3) 0.052(4) 0.022(3) -0.013(3) 0.009(2) -0.027(3)
C37 0.020(2) 0.024(3) 0.016(2) 0.0003(19) 0.0002(18) 0.0027(19)
C27 0.017(2) 0.013(2) 0.019(2) 0.0042(17) 0.0046(18) 0.0004(17)
C7 0.0106(19) 0.010(2) 0.016(2) -0.0010(16) 0.0032(16) -0.0006(15)
C2 0.024(3) 0.014(3) 0.025(3) -0.002(2) 0.001(2) 0.000(2)
C35 0.031(3) 0.013(2) 0.027(3) -0.0020(19) 0.009(2) -0.007(2)
C28 0.017(2) 0.019(2) 0.018(2) 0.0011(18) 0.0032(18) 0.0028(18)
C17 0.035(3) 0.021(3) 0.013(2) 0.0009(19) -0.005(2) 0.001(2)
C1 0.028(3) 0.013(3) 0.029(4) 0.000(2) 0.005(3) 0.005(2)
C21 0.026(3) 0.014(3) 0.031(3) 0.003(2) 0.002(3) -0.006(2)
C38 0.022(2) 0.023(3) 0.022(2) 0.010(2) 0.0076(19) 0.006(2)
C18 0.034(3) 0.017(2) 0.017(2) -0.0047(18) 0.011(2) -0.005(2)
C22 0.023(3) 0.020(3) 0.028(3) 0.005(2) 0.001(2) 0.001(2)
S1A 0.0217(10) 0.0144(8) 0.0301(10) -0.0035(7) 0.0104(7) 0.0056(7)
C3A 0.020(4) 0.015(3) 0.022(3) -0.005(2) 0.002(3) 0.001(2)
C2A 0.024(3) 0.014(3) 0.025(3) -0.002(2) 0.001(2) 0.000(2)
C1A 0.028(3) 0.013(3) 0.029(4) 0.000(2) 0.005(3) 0.005(2)
S3A 0.0312(8) 0.0108(7) 0.0225(7) 0.0033(6) 0.0093(6) 0.0012(6)
C10A 0.025(3) 0.029(3) 0.017(3) -0.002(2) 0.001(2) -0.003(3)
C11A 0.025(3) 0.026(3) 0.023(2) 0.006(2) 0.003(2) 0.002(2)
C12A 0.026(3) 0.023(3) 0.019(2) 0.010(2) 0.005(2) 0.008(2)
C23A 0.029(3) 0.021(3) 0.027(3) 0.010(2) 0.010(3) 0.006(2)
C22A 0.023(3) 0.020(3) 0.028(3) 0.005(2) 0.001(2) 0.001(2)
C21A 0.026(3) 0.014(3) 0.031(3) 0.003(2) 0.002(3) -0.006(2)
S4A 0.0198(8) 0.0177(8) 0.0258(9) 0.0058(6) 0.0064(7) -0.0046(6)
I4A 0.01656(18) 0.0446(3) 0.02132(19) 0.01506(18) 0.00348(14) 0.00791(18)
I3A 0.01356(15) 0.0229(2) 0.0292(2) 0.00921(19) 0.00493(14) 0.00201(14)
I1A 0.02101(17) 0.0249(2) 0.0265(3) -0.00859(19) 0.00583(16) -0.01160(14)
I2A 0.0164(2) 0.0150(3) 0.01419(15) 0.0004(2) 0.00168(14) -0.00408(17)

loop_
_atom_type_symbol
_atom_type_description
_atom_type_scat_dispersion_real
_atom_type_scat_dispersion_imag
_atom_type_scat_source
C C 0.0033 0.0016 'International Tables Vol C Tables 4.2.6.8 and 6.1.1.4'
H H 0.0000 0.0000 'International Tables Vol C Tables 4.2.6.8 and 6.1.1.4'
I I -0.4742 1.8119 'International Tables Vol C Tables 4.2.6.8 and 6.1.1.4'
N N 0.0061 0.0033 'International Tables Vol C Tables 4.2.6.8 and 6.1.1.4'
Pt Pt -1.7033 8.3905 'International Tables Vol C Tables 4.2.6.8 and 6.1.1.4'
S S 0.1246 0.1234 'International Tables Vol C Tables 4.2.6.8 and 6.1.1.4'

loop_
_geom_angle_atom_site_label_1
_geom_angle_atom_site_label_2
_geom_angle_atom_site_label_3
_geom_angle
I1 Pt1 I2 174.861(14)
N3 Pt1 I2 91.93(10)
N3 Pt1 I1 92.00(10)
N3 Pt1 I1A 86.86(16)
N3 Pt1 I2A 88.4(3)
C14 Pt1 I2 88.88(12)
C14 Pt1 I1 87.30(12)
C14 Pt1 N3 177.93(16)
C14 Pt1 I1A 92.99(18)
C14 Pt1 I2A 92.2(3)
I2A Pt1 I1A 167.1(3)
I3 Pt2 I4 172.728(15)
N6 Pt2 I3 92.64(10)
N6 Pt2 I4 91.33(10)
N6 Pt2 I4A 95.23(19)
N6 Pt2 I3A 96.19(17)
C34 Pt2 I3 88.42(12)
C34 Pt2 I4 88.07(12)
C34 Pt2 N6 175.76(16)
C34 Pt2 I4A 85.2(2)
C34 Pt2 I3A 83.72(19)
I3A Pt2 I4A 167.7(2)
C28 S5 C25 95.2(2)
C5 S2 C8 95.0(2)
C9 S3 C12 92.1(3)
C32 S6 C29 91.5(3)
C4 S1 C1 91.2(4)
C21 S4 C24 90.8(4)
C4 C3 H3 122.2
C2 C3 H3 122.2
C2 C3 C4 115.7(9)
C36 N6 Pt2 122.4(3)
C40 N6 Pt2 119.5(3)
C40 N6 C36 118.0(4)
C20 N3 Pt1 120.7(3)
C16 N3 Pt1 122.1(3)
C16 N3 C20 117.2(4)
C14 N1 C13 123.6(4)
C14 N1 C6 109.5(3)
C6 N1 C13 126.8(4)
C24 C23 H23 122.9
C24 C23 C22 114.2(8)
C22 C23 H23 122.9
C14 N2 C15 125.1(4)
C14 N2 C7 109.5(3)
C7 N2 C15 125.5(4)
C34 N4 C33 122.6(4)
C34 N4 C26 110.1(4)
C26 N4 C33 127.3(4)
C11 C10 H10 120.1
C9 C10 H10 120.1
C9 C10 C11 119.7(8)
C34 N5 C27 109.6(4)
C34 N5 C35 124.9(4)
C27 N5 C35 125.4(4)
N1 C14 Pt1 126.0(3)
N1 C14 N2 108.3(4)
N2 C14 Pt1 125.6(3)
N6 C36 H36 119.0
N6 C36 C37 122.0(4)
C37 C36 H36 119.0
N4 C33 H33A 109.5
N4 C33 H33B 109.5
N4 C33 H33C 109.5
H33A C33 H33B 109.5
H33A C33 H33C 109.5
H33B C33 H33C 109.5
N3 C20 H20 118.6
N3 C20 C19 122.9(4)
C19 C20 H20 118.6
N4 C34 Pt2 128.0(3)
N5 C34 Pt2 124.4(3)
N5 C34 N4 107.5(4)
N6 C40 H40 118.8
N6 C40 C39 122.4(4)
C39 C40 H40 118.8
N3 C16 H16 118.7
N3 C16 C17 122.6(4)
C17 C16 H16 118.7
C4 C5 S2 120.5(3)
C6 C5 S2 107.2(3)
C6 C5 C4 131.9(4)
C31 C30 H30 122.9
C29 C30 H30 122.9
C29 C30 C31 114.2(5)
N1 C13 H13A 109.5
N1 C13 H13B 109.5
N1 C13 H13C 109.5
H13A C13 H13B 109.5
H13A C13 H13C 109.5
H13B C13 H13C 109.5
C26 C25 S5 107.9(3)
C26 C25 C24 133.8(4)
C24 C25 S5 118.3(3)
C9 C8 S2 118.5(3)
C7 C8 S2 107.3(3)
C7 C8 C9 134.2(4)
C3 C4 S1 109.0(5)
C3 C4 C5 129.6(5)
C5 C4 S1 121.2(3)
C5 C4 S1A 121.9(4)
C3A C4 C5 126.6(10)
C3A C4 S1A 111.2(10)
N1 C6 C7 106.5(4)
C5 C6 N1 138.4(4)
C5 C6 C7 115.0(4)
N4 C26 C27 105.9(4)
C25 C26 N4 140.1(4)
C25 C26 C27 113.9(4)
C10 C11 H11 125.6
C12 C11 C10 108.9(6)
C12 C11 H11 125.6
C30 C31 H31 123.5
C32 C31 C30 113.0(5)
C32 C31 H31 123.5
C10 C9 S3 107.2(5)
C10 C9 C8 128.8(6)
C8 C9 S3 124.0(4)
C8 C9 S3A 121.2(6)
C10A C9 C8 123.5(16)
C10A C9 S3A 115.3(15)
C23 C24 S4 111.1(5)
C23 C24 C25 130.5(5)
C25 C24 S4 118.3(3)
C25 C24 S4A 126.2(4)
C23A C24 C25 127.3(10)
C23A C24 S4A 106.5(10)
N2 C15 H15A 109.5
N2 C15 H15B 109.5
N2 C15 H15C 109.5
H15A C15 H15B 109.5
H15A C15 H15C 109.5
H15B C15 H15C 109.5
C40 C39 H39 120.0
C38 C39 C40 120.0(4)
C38 C39 H39 120.0
C30 C29 S6 109.3(4)
C30 C29 C28 129.3(4)
C28 C29 S6 121.3(4)
S3 C12 H12 123.9
C11 C12 S3 112.1(5)
C11 C12 H12 123.9
C20 C19 H19 120.2
C20 C19 C18 119.6(4)
C18 C19 H19 120.2
S6 C32 H32 124.0
C31 C32 S6 112.0(4)
C31 C32 H32 124.0
C36 C37 H37 120.3
C36 C37 C38 119.3(4)
C38 C37 H37 120.3
N5 C27 C26 106.8(4)
C28 C27 N5 137.2(4)
C28 C27 C26 116.0(4)
N2 C7 C6 106.1(4)
C8 C7 N2 138.2(4)
C8 C7 C6 115.5(4)
C3 C2 H2 124.3
C1 C2 C3 111.5(11)
C1 C2 H2 124.3
N5 C35 H35A 109.5
N5 C35 H35B 109.5
N5 C35 H35C 109.5
H35A C35 H35B 109.5
H35A C35 H35C 109.5
H35B C35 H35C 109.5
C29 C28 S5 120.6(3)
C27 C28 S5 107.0(3)
C27 C28 C29 132.3(4)
C16 C17 H17 120.4
C16 C17 C18 119.3(4)
C18 C17 H17 120.4
S1 C1 H1 123.7
C2 C1 S1 112.6(9)
C2 C1 H1 123.7
S4 C21 H21 123.6
C22 C21 S4 112.8(9)
C22 C21 H21 123.6
C39 C38 C37 118.3(4)
C39 C38 H38 120.9
C37 C38 H38 120.9
C19 C18 C17 118.4(4)
C19 C18 H18 120.8
C17 C18 H18 120.8
C23 C22 H22 124.5
C21 C22 C23 111.1(10)
C21 C22 H22 124.5
C4 S1A C1A 90.9(10)
C4 C3A H3A 122.7
C2A C3A C4 114.5(19)
C2A C3A H3A 122.7
C3A C2A H2A 124.5
C1A C2A C3A 111(2)
C1A C2A H2A 124.5
S1A C1A H1A 123.8
C2A C1A S1A 112(2)
C2A C1A H1A 123.8
C9 S3A C12A 89.3(11)
C9 C10A H10A 122.3
C11A C10A C9 115(2)
C11A C10A H10A 122.3
C10A C11A H11A 126.6
C10A C11A C12A 107(2)
C12A C11A H11A 126.6
S3A C12A H12A 123.4
C11A C12A S3A 113.2(17)
C11A C12A H12A 123.4
C24 C23A H23A 120.5
C22A C23A C24 119.1(19)
C22A C23A H23A 120.5
C23A C22A H22A 125.9
C21A C22A C23A 108(2)
C21A C22A H22A 125.9
C22A C21A H21A 123.1
C22A C21A S4A 114(2)
S4A C21A H21A 123.1
C21A S4A C24 92.3(10)

loop_
_geom_bond_atom_site_label_1
_geom_bond_atom_site_label_2
_geom_bond_distance
Pt1 I2 2.6038(6)
Pt1 I1 2.5832(4)
Pt1 N3 2.076(4)
Pt1 C14 1.949(4)
Pt1 I1A 2.623(5)
Pt1 I2A 2.572(10)
Pt2 I3 2.5957(5)
Pt2 I4 2.5974(5)
Pt2 N6 2.088(4)
Pt2 C34 1.939(4)
Pt2 I4A 2.573(7)
Pt2 I3A 2.540(5)
S5 C25 1.740(5)
S5 C28 1.736(5)
S2 C5 1.742(4)
S2 C8 1.744(4)
S3 C9 1.700(5)
S3 C12 1.728(6)
S6 C29 1.725(5)
S6 C32 1.718(6)
S1 C4 1.703(5)
S1 C1 1.739(7)
S4 C24 1.713(4)
S4 C21 1.713(9)
C3 H3 0.9300
C3 C4 1.398(11)
C3 C2 1.363(12)
N6 C36 1.350(6)
N6 C40 1.341(6)
N3 C20 1.346(6)
N3 C16 1.343(6)
N1 C14 1.351(5)
N1 C13 1.455(5)
N1 C6 1.392(5)
C23 H23 0.9300
C23 C24 1.360(10)
C23 C22 1.392(11)
N2 C14 1.353(6)
N2 C15 1.461(5)
N2 C7 1.396(5)
N4 C33 1.469(6)
N4 C34 1.359(6)
N4 C26 1.390(5)
C10 H10 0.9300
C10 C11 1.357(11)
C10 C9 1.352(9)
N5 C34 1.358(6)
N5 C27 1.389(6)
N5 C35 1.457(6)
C36 H36 0.9300
C36 C37 1.380(6)
C33 H33A 0.9600
C33 H33B 0.9600
C33 H33C 0.9600
C20 H20 0.9300
C20 C19 1.369(6)
C40 H40 0.9300
C40 C39 1.373(6)
C16 H16 0.9300
C16 C17 1.378(7)
C5 C4 1.449(6)
C5 C6 1.369(6)
C30 H30 0.9300
C30 C31 1.390(7)
C30 C29 1.365(7)
C13 H13A 0.9600
C13 H13B 0.9600
C13 H13C 0.9600
C25 C26 1.372(6)
C25 C24 1.448(6)
C8 C9 1.460(6)
C8 C7 1.359(6)
C4 S1A 1.658(8)
C4 C3A 1.404(18)
C6 C7 1.408(6)
C26 C27 1.409(6)
C11 H11 0.9300
C11 C12 1.354(8)
C31 H31 0.9300
C31 C32 1.324(8)
C9 S3A 1.564(14)
C9 C10A 1.36(2)
C24 C23A 1.389(17)
C24 S4A 1.721(7)
C15 H15A 0.9600
C15 H15B 0.9600
C15 H15C 0.9600
C39 H39 0.9300
C39 C38 1.367(7)
C29 C28 1.452(6)
C12 H12 0.9300
C19 H19 0.9300
C19 C18 1.371(7)
C32 H32 0.9300
C37 H37 0.9300
C37 C38 1.387(7)
C27 C28 1.369(6)
C2 H2 0.9300
C2 C1 1.342(9)
C35 H35A 0.9600
C35 H35B 0.9600
C35 H35C 0.9600
C17 H17 0.9300
C17 C18 1.379(7)
C1 H1 0.9300
C21 H21 0.9300
C21 C22 1.363(9)
C38 H38 0.9300
C18 H18 0.9300
C22 H22 0.9300
S1A C1A 1.748(17)
C3A H3A 0.9300
C3A C2A 1.36(2)
C2A H2A 0.9300
C2A C1A 1.351(17)
C1A H1A 0.9300
S3A C12A 1.761(18)
C10A H10A 0.9300
C10A C11A 1.36(2)
C11A H11A 0.9300
C11A C12A 1.37(2)
C12A H12A 0.9300
C23A H23A 0.9300
C23A C22A 1.38(2)
C22A H22A 0.9300
C22A C21A 1.362(17)
C21A H21A 0.9300
C21A S4A 1.717(17)
